data_7049479
loop_
_publ_author_name
'Qin, Zhaoxian'
'Zhao, Li'
'Li, Zhiwen'
'Tian, Shanli'
'Xiao, Qian'
'Deng, Yuheng'
'Zhang, Jiangwei'
'Li, Gao'
'Wan, Chongqing'

_publ_section_title
;
 Supramolecular topology design of silver(i) and copper(ii) coordination
 polymers through a new semi-rigid sulfonyl ligand with different anion
 templates.
;
_journal_issue 20
_journal_name_full 'Dalton transactions (Cambridge, England : 2003)'
_journal_page_first 6730
_journal_page_last 6737
_journal_paper_doi 10.1039/c9dt00257j
_journal_volume 48
_journal_year 2019
_chemical_formula_moiety 'C11 H10 N2 O2 S'
_chemical_formula_sum 'C11 H10 N2 O2 S'
_chemical_formula_weight 234.28
_space_group_crystal_system monoclinic
_space_group_IT_number 14
_space_group_name_Hall '-P 2ybc'
_space_group_name_H-M_alt 'P 1 21/c 1'
_symmetry_space_group_name_Hall '-P 2ybc'
_symmetry_space_group_name_H-M 'P 1 21/c 1'
_atom_sites_solution_hydrogens geom
_audit_creation_date 2019-03-05
_audit_creation_method
;
Olex2 1.2
(compiled 2018.05.29 svn.r3508 for OlexSys, GUI svn.r5506)
;
_audit_update_record
;
2019-03-05 deposited with the CCDC.    2019-03-25 downloaded from the CCDC.
;
_cell_angle_alpha 90
_cell_angle_beta 97.954(6)
_cell_angle_gamma 90
_cell_formula_units_Z 4
_cell_length_a 6.1391(5)
_cell_length_b 12.3196(9)
_cell_length_c 14.8420(9)
_cell_measurement_reflns_used 2434
_cell_measurement_temperature 296(2)
_cell_measurement_theta_max 25.242
_cell_measurement_theta_min 2.771
_cell_volume 1111.72(14)
_computing_cell_refinement 'SAINT v7.68A (Bruker, 2009)'
_computing_data_collection 'Bruker XSCANS'
_computing_data_reduction 'SAINT v7.68A (Bruker, 2009)'
_computing_molecular_graphics 'Olex2 (Dolomanov et al., 2009)'
_computing_publication_material 'Olex2 (Dolomanov et al., 2009)'
_computing_structure_refinement 'ShelXL (Sheldrick, 2015)'
_diffrn_ambient_temperature 296.15
_diffrn_detector_area_resol_mean 16.0971
_diffrn_measured_fraction_theta_full 0.879
_diffrn_measured_fraction_theta_max 0.901
_diffrn_measurement_device_type 'Bruker P4'
_diffrn_measurement_method '\w scans'
_diffrn_radiation_type MoK\a
_diffrn_radiation_wavelength 0.71073
_diffrn_reflns_av_R_equivalents 0.0713
_diffrn_reflns_av_unetI/netI 0.0816
_diffrn_reflns_Laue_measured_fraction_full 0.879
_diffrn_reflns_Laue_measured_fraction_max 0.901
_diffrn_reflns_limit_h_max 8
_diffrn_reflns_limit_h_min -7
_diffrn_reflns_limit_k_max 15
_diffrn_reflns_limit_k_min -16
_diffrn_reflns_limit_l_max 19
_diffrn_reflns_limit_l_min -19
_diffrn_reflns_number 13449
_diffrn_reflns_point_group_measured_fraction_full 0.879
_diffrn_reflns_point_group_measured_fraction_max 0.901
_diffrn_reflns_theta_full 25.242
_diffrn_reflns_theta_max 28.062
_diffrn_reflns_theta_min 2.771
_exptl_absorpt_coefficient_mu 0.277
_exptl_absorpt_correction_T_max 0.7456
_exptl_absorpt_correction_T_min 0.6475
_exptl_absorpt_correction_type multi-scan
_exptl_absorpt_process_details
;
SADABS-2008/1 (Bruker,2008) was used for absorption correction.
wR2(int) was 0.0857 before and 0.0437 after correction.
The Ratio of minimum to maximum transmission is 0.8684.
The \l/2 correction factor is 0.0015.
;
_exptl_crystal_colour colourless
_exptl_crystal_density_diffrn 1.400
_exptl_crystal_description 'not measured'
_exptl_crystal_F_000 488
_exptl_crystal_size_max 0.5
_exptl_crystal_size_mid 0.4
_exptl_crystal_size_min 0.3
_refine_diff_density_max 0.334
_refine_diff_density_min -0.134
_refine_diff_density_rms 0.034
_refine_ls_extinction_method none
_refine_ls_goodness_of_fit_ref 0.961
_refine_ls_hydrogen_treatment constr
_refine_ls_matrix_type full
_refine_ls_number_parameters 145
_refine_ls_number_reflns 2434
_refine_ls_number_restraints 2
_refine_ls_restrained_S_all 0.964
_refine_ls_R_factor_all 0.0734
_refine_ls_R_factor_gt 0.0385
_refine_ls_shift/su_max 0.001
_refine_ls_shift/su_mean 0.000
_refine_ls_structure_factor_coef Fsqd
_refine_ls_weighting_details 'w=1/[\s^2^(Fo^2^)+(0.0295P)^2^] where P=(Fo^2^+2Fc^2^)/3'
_refine_ls_weighting_scheme calc
_refine_ls_wR_factor_gt 0.0866
_refine_ls_wR_factor_ref 0.0974
_reflns_Friedel_coverage 0.000
_reflns_number_gt 1572
_reflns_number_total 2434
_reflns_threshold_expression 'I > 2\s(I)'
_cod_data_source_file c9dt00257j2.cif
_cod_data_source_block 1
_cod_depositor_comments 'Adding full bibliography for 7049479--7049484.cif.'
_cod_database_code 7049479
_shelx_shelxl_version_number 2018/3
_shelx_space_group_comment
;
The symmetry employed for this shelxl refinement is uniquely defined
by the following loop, which should always be used as a source of
symmetry information in preference to the above space-group names.
They are only intended as comments.
;
_olex2_refinement_description
;
1. Fixed Uiso
 At 1.2 times of:
  All C(H) groups, All C(H,H) groups
2. Rigid bond restraints
 N2, C7
 with sigma for 1-2 distances of 0.001 and sigma for 1-3 distances of 0.001
 C9, C10
 with sigma for 1-2 distances of 0.001 and sigma for 1-3 distances of 0.001
3.a Secondary CH2 refined with riding coordinates:
 C6(H6A,H6B)
3.b Aromatic/amide H refined with riding coordinates:
 C1(H1), C2(H2), C3(H3), C4(H4), C8(H8), C9(H9), C10(H10), C11(H11)
;
_olex2_submission_special_instructions 'No special instructions were received'

loop_
_space_group_symop_operation_xyz
'x, y, z'
'-x, y+1/2, -z+1/2'
'-x, -y, -z'
'x, -y-1/2, z-1/2'

loop_
_atom_site_label
_atom_site_type_symbol
_atom_site_fract_x
_atom_site_fract_y
_atom_site_fract_z
_atom_site_U_iso_or_equiv
_atom_site_adp_type
_atom_site_occupancy
_atom_site_site_symmetry_order
_atom_site_calc_flag
_atom_site_refinement_flags_posn
_atom_site_refinement_flags_adp
S1 S 0.61941(8) 0.23259(3) 0.40453(3) 0.05329(16) Uani 1 1 d . .
O1 O 0.7827(2) 0.29198(10) 0.36488(9) 0.0735(4) Uani 1 1 d . .
O2 O 0.4271(3) 0.19849(11) 0.34623(8) 0.0738(4) Uani 1 1 d . .
N1 N 0.6946(3) 0.33442(13) 0.56062(11) 0.0724(5) Uani 1 1 d . .
N2 N 0.6519(3) -0.04663(11) 0.38352(10) 0.0672(4) Uani 1 1 d . U
C1 C 0.6379(6) 0.39203(19) 0.63027(15) 0.0956(8) Uani 1 1 d . .
H1 H 0.745829 0.406986 0.679078 0.115 Uiso 1 1 calc R .
C2 C 0.4310(6) 0.42986(19) 0.6335(2) 0.0987(9) Uani 1 1 d . .
H2 H 0.399955 0.471842 0.682199 0.118 Uiso 1 1 calc R .
C3 C 0.2721(5) 0.4052(2) 0.5646(2) 0.0997(8) Uani 1 1 d . .
H3 H 0.129633 0.430317 0.565835 0.120 Uiso 1 1 calc R .
C4 C 0.3189(4) 0.34253(17) 0.49159(14) 0.0747(6) Uani 1 1 d . .
H4 H 0.211120 0.322938 0.444050 0.090 Uiso 1 1 calc R .
C5 C 0.5354(3) 0.31140(13) 0.49432(11) 0.0549(4) Uani 1 1 d . .
C6 C 0.7458(3) 0.11910(13) 0.46521(10) 0.0572(4) Uani 1 1 d . .
H6A H 0.878646 0.142589 0.503311 0.069 Uiso 1 1 calc R .
H6B H 0.646593 0.089484 0.504427 0.069 Uiso 1 1 calc R .
C7 C 0.8022(3) 0.03252(13) 0.40098(10) 0.0515(4) Uani 1 1 d . U
C8 C 0.9940(3) 0.03386(15) 0.36474(12) 0.0653(5) Uani 1 1 d . .
H8 H 1.093868 0.090455 0.377192 0.078 Uiso 1 1 calc R .
C9 C 1.0374(4) -0.05312(18) 0.30760(12) 0.0736(5) Uani 1 1 d . U
H9 H 1.167646 -0.055481 0.282278 0.088 Uiso 1 1 calc R .
C10 C 0.8859(4) -0.13265(18) 0.29054(12) 0.0754(5) Uani 1 1 d . U
H10 H 0.910488 -0.190777 0.253256 0.091 Uiso 1 1 calc R .
C11 C 0.6983(4) -0.12676(16) 0.32829(13) 0.0756(6) Uani 1 1 d . .
H11 H 0.594963 -0.181742 0.315108 0.091 Uiso 1 1 calc R .

loop_
_atom_site_aniso_label
_atom_site_aniso_U_11
_atom_site_aniso_U_22
_atom_site_aniso_U_33
_atom_site_aniso_U_23
_atom_site_aniso_U_13
_atom_site_aniso_U_12
S1 0.0604(3) 0.0502(2) 0.0480(2) 0.00545(15) 0.00309(18) 0.0008(2)
O1 0.0820(10) 0.0653(7) 0.0784(8) 0.0134(6) 0.0295(8) 0.0009(7)
O2 0.0759(10) 0.0808(8) 0.0583(7) -0.0025(6) -0.0132(7) 0.0043(7)
N1 0.0708(12) 0.0702(9) 0.0750(10) -0.0178(8) 0.0055(9) -0.0086(8)
N2 0.0793(12) 0.0544(8) 0.0664(8) -0.0072(6) 0.0051(8) -0.0037(7)
C1 0.125(2) 0.0825(14) 0.0782(13) -0.0315(11) 0.0095(14) -0.0144(16)
C2 0.133(3) 0.0717(13) 0.1005(17) -0.0203(13) 0.0473(18) 0.0084(16)
C3 0.087(2) 0.1002(17) 0.123(2) 0.0082(15) 0.0527(18) 0.0248(16)
C4 0.0626(14) 0.0783(13) 0.0847(13) 0.0080(10) 0.0154(11) 0.0119(11)
C5 0.0573(12) 0.0482(8) 0.0593(9) 0.0056(7) 0.0078(8) -0.0026(8)
C6 0.0724(13) 0.0486(8) 0.0483(8) 0.0031(6) -0.0001(8) 0.0023(9)
C7 0.0551(12) 0.0537(8) 0.0445(7) 0.0046(6) 0.0026(7) 0.0032(7)
C8 0.0574(14) 0.0688(11) 0.0676(10) 0.0135(8) 0.0014(9) 0.0000(10)
C9 0.0679(14) 0.0911(13) 0.0650(10) 0.0137(9) 0.0204(10) 0.0215(9)
C10 0.0938(17) 0.0744(11) 0.0560(10) -0.0070(8) 0.0029(10) 0.0215(10)
C11 0.0883(17) 0.0610(10) 0.0759(12) -0.0125(9) 0.0065(11) -0.0041(11)

loop_
_atom_type_symbol
_atom_type_description
_atom_type_scat_dispersion_real
_atom_type_scat_dispersion_imag
_atom_type_scat_source
C C 0.0030 0.0020 'International Tables Vol C Tables 4.2.6.8 and 6.1.1.4'
H H 0.0000 0.0000 'International Tables Vol C Tables 4.2.6.8 and 6.1.1.4'
N N 0.0060 0.0030 'International Tables Vol C Tables 4.2.6.8 and 6.1.1.4'
O O 0.0110 0.0060 'International Tables Vol C Tables 4.2.6.8 and 6.1.1.4'
S S 0.1250 0.1230 'International Tables Vol C Tables 4.2.6.8 and 6.1.1.4'

loop_
_geom_angle_atom_site_label_1
_geom_angle_atom_site_label_2
_geom_angle_atom_site_label_3
_geom_angle
O1 S1 C5 108.70(8)
O1 S1 C6 109.14(9)
O2 S1 O1 117.97(9)
O2 S1 C5 108.24(9)
O2 S1 C6 109.96(8)
C5 S1 C6 101.56(7)
C5 N1 C1 116.5(2)
C11 N2 C7 117.06(18)
N1 C1 H1 118.2
N1 C1 C2 123.5(2)
C2 C1 H1 118.2
C1 C2 H2 120.7
C3 C2 C1 118.6(2)
C3 C2 H2 120.7
C2 C3 H3 119.7
C2 C3 C4 120.6(3)
C4 C3 H3 119.7
C3 C4 H4 122.2
C5 C4 C3 115.7(2)
C5 C4 H4 122.2
N1 C5 S1 114.47(14)
N1 C5 C4 125.04(18)
C4 C5 S1 120.48(15)
S1 C6 H6A 109.4
S1 C6 H6B 109.4
H6A C6 H6B 108.0
C7 C6 S1 111.03(10)
C7 C6 H6A 109.4
C7 C6 H6B 109.4
N2 C7 C6 115.17(16)
N2 C7 C8 122.80(16)
C8 C7 C6 122.02(17)
C7 C8 H8 120.9
C7 C8 C9 118.22(19)
C9 C8 H8 120.9
C8 C9 H9 120.7
C10 C9 C8 118.7(2)
C10 C9 H9 120.7
C9 C10 H10 120.4
C9 C10 C11 119.20(19)
C11 C10 H10 120.4
N2 C11 C10 124.0(2)
N2 C11 H11 118.0
C10 C11 H11 118.0

loop_
_geom_bond_atom_site_label_1
_geom_bond_atom_site_label_2
_geom_bond_distance
S1 O1 1.4319(14)
S1 O2 1.4272(14)
S1 C5 1.7818(18)
S1 C6 1.7819(16)
N1 C1 1.339(3)
N1 C5 1.318(2)
N2 C7 1.343(2)
N2 C11 1.339(2)
C1 H1 0.9300
C1 C2 1.360(4)
C2 H2 0.9300
C2 C3 1.346(4)
C3 H3 0.9300
C3 C4 1.393(3)
C4 H4 0.9300
C4 C5 1.378(3)
C6 H6A 0.9700
C6 H6B 0.9700
C6 C7 1.503(2)
C7 C8 1.360(2)
C8 H8 0.9300
C8 C9 1.415(3)
C9 H9 0.9300
C9 C10 1.350(3)
C10 H10 0.9300
C10 C11 1.351(3)
C11 H11 0.9300

loop_
_geom_torsion_atom_site_label_1
_geom_torsion_atom_site_label_2
_geom_torsion_atom_site_label_3
_geom_torsion_atom_site_label_4
_geom_torsion
S1 C6 C7 N2 -95.44(15)
S1 C6 C7 C8 85.69(18)
O1 S1 C5 N1 -60.47(15)
O1 S1 C5 C4 120.18(15)
O1 S1 C6 C7 -73.42(15)
O2 S1 C5 N1 170.26(14)
O2 S1 C5 C4 -9.09(17)
O2 S1 C6 C7 57.44(15)
N1 C1 C2 C3 2.4(4)
N2 C7 C8 C9 -1.2(2)
C1 N1 C5 S1 -178.93(15)
C1 N1 C5 C4 0.4(3)
C1 C2 C3 C4 -0.1(4)
C2 C3 C4 C5 -1.7(3)
C3 C4 C5 S1 -179.11(14)
C3 C4 C5 N1 1.6(3)
C5 S1 C6 C7 171.91(13)
C5 N1 C1 C2 -2.5(3)
C6 S1 C5 N1 54.52(15)
C6 S1 C5 C4 -124.83(16)
C6 C7 C8 C9 177.62(14)
C7 N2 C11 C10 0.6(3)
C7 C8 C9 C10 0.9(2)
C8 C9 C10 C11 0.1(3)
C9 C10 C11 N2 -0.9(3)
C11 N2 C7 C6 -178.45(15)
C11 N2 C7 C8 0.4(2)
